data_2022067
loop_
_publ_author_name
'Jha, Kunal Kumar'
'Gruza, Barbara'
'Kumar, Prashant'
'Chodkiewicz, Michal Leszek'
'Dominiak, Paulina Maria'

_publ_section_title
;
 TAAM: a reliable and user friendly tool for hydrogen-atom location using
 routine X-ray diffraction data
;
_journal_issue 3
_journal_name_full 'Acta Crystallographica Section B Structural Science, Crystal Engineering and Materials'
_journal_paper_doi 10.1107/S2052520620002917
_journal_volume 76
_journal_year 2020
_chemical_formula_moiety 'C10 H10 N4 O2'
_chemical_formula_sum 'C10 H10 N4 O2'
_chemical_formula_weight 218.21
_space_group_crystal_system monoclinic
_space_group_IT_number 14
_space_group_name_Hall '-P 2ybc'
_space_group_name_H-M_alt 'P 1 21/c 1'
_symmetry_Int_Tables_number 14
_audit_creation_date 2019-09-27
_audit_creation_method
;
Olex2 1.2
(compiled 2018.05.29 svn.r3508 for OlexSys, GUI svn.r5506)
;
_cell_angle_alpha 90
_cell_angle_beta 97.223(3)
_cell_angle_gamma 90
_cell_formula_units_Z 8
_cell_length_a 11.0470(10)
_cell_length_b 10.1290(10)
_cell_length_c 18.652(2)
_cell_measurement_temperature 70
_cell_volume 2070.5(4)
_computing_molecular_graphics 'Olex2 (Dolomanov et al., 2009)'
_computing_publication_material 'Olex2 (Dolomanov et al., 2009)'
_computing_structure_refinement 'olex2.refine (Bourhis et al., 2015)'
_diffrn_ambient_temperature 70
_diffrn_measured_fraction_theta_full 0.5920
_diffrn_measured_fraction_theta_max 0.5920
_diffrn_radiation_type MoK\a
_diffrn_radiation_wavelength 0.71073
_diffrn_reflns_av_R_equivalents 0.0000
_diffrn_reflns_av_unetI/netI 0.0505
_diffrn_reflns_limit_h_max 21
_diffrn_reflns_limit_h_min -24
_diffrn_reflns_limit_k_max 24
_diffrn_reflns_limit_k_min 0
_diffrn_reflns_limit_l_max 44
_diffrn_reflns_limit_l_min 0
_diffrn_reflns_number 17735
_diffrn_reflns_theta_full 58.5142
_diffrn_reflns_theta_max 58.51
_diffrn_reflns_theta_min 4.11
_exptl_absorpt_coefficient_mu 0.102
_exptl_crystal_density_diffrn 1.4000
_exptl_crystal_F_000 912.4216
_refine_diff_density_max 0.5348
_refine_diff_density_min -0.5603
_refine_diff_density_rms 0.0620
_refine_ls_d_res_high 0.4167
_refine_ls_d_res_low 4.9606
_refine_ls_goodness_of_fit_ref 1.0121
_refine_ls_hydrogen_treatment refall
_refine_ls_matrix_type full
_refine_ls_number_constraints 0
_refine_ls_number_parameters 469
_refine_ls_number_reflns 17735
_refine_ls_number_restraints 0
_refine_ls_restrained_S_all 1.0121
_refine_ls_R_factor_all 0.0319
_refine_ls_R_factor_gt 0.0319
_refine_ls_shift/su_max 0.0022
_refine_ls_shift/su_mean 0.0001
_refine_ls_structure_factor_coef Fsqd
_refine_ls_weighting_details 'w=1/[\s^2^(Fo^2^)+(0.0192P)^2^] where P=(Fo^2^+2Fc^2^)/3'
_refine_ls_weighting_scheme calc
_refine_ls_wR_factor_gt 0.0670
_refine_ls_wR_factor_ref 0.0670
_reflns_Friedel_coverage 0.0
_reflns_limit_h_max 21
_reflns_limit_h_min -24
_reflns_limit_k_max 24
_reflns_limit_k_min 0
_reflns_limit_l_max 44
_reflns_limit_l_min 0
_reflns_number_gt 17706
_reflns_number_total 17735
_reflns_threshold_expression I>=2u(I)
_cod_data_source_file 70_TAAM_ANIS_max.cif
_cod_data_source_block 70_TAAM_ANIS_max
_cod_depositor_comments
;

2022-12-20
Z value and formula fixed to values more according to usual
chemical conventions.                 miguel
;
_cod_original_formula_sum 'C20 H20 N8 O4'
_cod_original_formula_weight 436.43
_cod_original_formula_moiety '2(C10 H10 N4 O2)'
_cod_original_formula_units_Z 4
_cod_database_code 2022067
_olex2_refinement_description
;
;
_olex2_submission_special_instructions 'No special instructions were received'

loop_
_space_group_symop_id
_space_group_symop_operation_xyz
1 x,y,z
2 -x,y+1/2,-z+1/2
3 -x,-y,-z
4 x,-y-1/2,z-1/2

loop_
_atom_site_label
_atom_site_type_symbol
_atom_site_fract_x
_atom_site_fract_y
_atom_site_fract_z
_atom_site_U_iso_or_equiv
_atom_site_adp_type
_atom_site_occupancy
_atom_site_refinement_flags_posn
C1 C 0.20200(3) 0.52137(3) 0.051698(12) 0.01021(4) Uani 1.000000 .
C2 C 0.14990(4) 0.64290(3) 0.066423(15) 0.01424(5) Uani 1.000000 .
C3 C 0.10505(4) 0.72787(3) 0.010396(17) 0.01574(5) Uani 1.000000 .
C4 C 0.11425(4) 0.68933(3) -0.060768(15) 0.01375(5) Uani 1.000000 .
C5 C 0.16458(4) 0.56763(3) -0.075791(14) 0.01306(5) Uani 1.000000 .
C6 C 0.20960(3) 0.47963(3) -0.019651(12) 0.01085(4) Uani 1.000000 .
C7 C 0.37421(3) 0.42880(3) 0.138081(12) 0.00989(4) Uani 1.000000 .
C8 C 0.27559(3) 0.31307(3) 0.206130(12) 0.00976(4) Uani 1.000000 .
C9 C 0.18749(3) 0.36501(3) 0.155107(13) 0.01059(4) Uani 1.000000 .
C71 C 0.47092(4) 0.50168(4) 0.106157(16) 0.01521(5) Uani 1.000000 .
N1 N 0.25193(3) 0.43895(2) 0.111294(11) 0.00950(3) Uani 1.000000 .
N2 N 0.39080(3) 0.35179(2) 0.195724(11) 0.01008(3) Uani 1.000000 .
N6 N 0.26445(4) 0.36224(3) -0.034629(13) 0.01629(5) Uani 1.000000 .
N8 N 0.25416(3) 0.23107(2) 0.265648(12) 0.01233(4) Uani 1.000000 .
O82 O 0.34236(3) 0.19798(3) 0.309048(14) 0.02051(6) Uani 1.000000 .
O81 O 0.14818(3) 0.19944(3) 0.271124(14) 0.01836(5) Uani 1.000000 .
C1A C 0.66997(3) 0.05745(3) 0.151551(13) 0.00943(4) Uani 1.000000 .
C2A C 0.74114(3) -0.02827(3) 0.115618(14) 0.01197(4) Uani 1.000000 .
C3A C 0.86625(4) -0.03706(3) 0.136917(16) 0.01345(4) Uani 1.000000 .
C4A C 0.91892(3) 0.04283(3) 0.193880(15) 0.01231(4) Uani 1.000000 .
C5A C 0.84837(3) 0.13035(3) 0.228531(14) 0.01133(4) Uani 1.000000 .
C7A C 0.49117(3) 0.13536(3) 0.065992(13) 0.01002(4) Uani 1.000000 .
C8A C 0.34463(3) 0.04936(3) 0.113562(13) 0.00962(4) Uani 1.000000 .
C9A C 0.44805(3) 0.01102(3) 0.157996(13) 0.01024(4) Uani 1.000000 .
C6A C 0.72078(3) 0.13895(3) 0.208783(13) 0.00997(4) Uani 1.000000 .
C71A C 0.56530(4) 0.20548(3) 0.016619(17) 0.01464(5) Uani 1.000000 .
N1A N 0.54163(3) 0.06722(2) 0.126678(11) 0.00933(3) Uani 1.000000 .
N2A N 0.37081(3) 0.12617(2) 0.057245(12) 0.01035(3) Uani 1.000000 .
N6A N 0.64965(3) 0.22039(3) 0.245714(16) 0.01568(5) Uani 1.000000 .
N8A N 0.22097(3) 0.01461(2) 0.120682(13) 0.01113(4) Uani 1.000000 .
O82A O 0.13922(3) 0.06069(3) 0.077482(15) 0.01698(4) Uani 1.000000 .
O81A O 0.20386(3) -0.06129(3) 0.170557(15) 0.01695(4) Uani 1.000000 .
H5 H 0.1759(10) 0.5383(9) -0.1305(5) 0.037(3) Uani 1.000000 .
H4 H 0.0823(10) 0.7564(9) -0.1038(4) 0.035(2) Uani 1.000000 .
H3 H 0.0676(10) 0.8204(9) 0.0224(4) 0.038(3) Uani 1.000000 .
H2 H 0.1480(10) 0.6690(9) 0.1211(4) 0.036(3) Uani 1.000000 .
H5A H 0.8894(10) 0.1959(9) 0.2688(4) 0.035(3) Uani 1.000000 .
H4A H 1.0122(9) 0.0379(8) 0.2110(4) 0.030(2) Uani 1.000000 .
H3A H 0.9232(9) -0.1012(8) 0.1091(4) 0.033(3) Uani 1.000000 .
H2A H 0.6982(9) -0.0849(8) 0.0716(4) 0.028(2) Uani 1.000000 .
H9 H 0.0950(10) 0.3568(8) 0.1485(4) 0.034(3) Uani 1.000000 .
H71a H 0.4607(10) 0.4891(11) 0.0490(5) 0.045(3) Uani 1.000000 .
H71b H 0.4653(10) 0.6069(9) 0.1174(5) 0.040(3) Uani 1.000000 .
H71c H 0.5571(11) 0.4659(10) 0.1277(5) 0.045(3) Uani 1.000000 .
H6a H 0.2685(10) 0.2935(8) 0.0008(5) 0.041(3) Uani 1.000000 .
H6b H 0.2553(10) 0.3389(9) -0.0853(5) 0.040(3) Uani 1.000000 .
H9A H 0.4650(8) -0.0477(8) 0.2043(4) 0.024(2) Uani 1.000000 .
H71d H 0.6265(10) 0.2755(9) 0.0448(5) 0.041(3) Uani 1.000000 .
H71e H 0.6189(11) 0.1372(9) -0.0080(5) 0.051(3) Uani 1.000000 .
H71f H 0.5042(11) 0.2561(12) -0.0225(6) 0.057(3) Uani 1.000000 .
H6Aa H 0.5778(14) 0.2447(8) 0.2230(4) 0.064(4) Uani 1.000000 .
H6Ab H 0.6948(9) 0.2935(8) 0.2742(5) 0.033(2) Uani 1.000000 .

loop_
_atom_site_aniso_label
_atom_site_aniso_U_11
_atom_site_aniso_U_22
_atom_site_aniso_U_33
_atom_site_aniso_U_12
_atom_site_aniso_U_13
_atom_site_aniso_U_23
C1 0.01227(12) 0.01027(8) 0.00776(6) 0.00176(7) -0.00002(6) 0.00075(5)
C2 0.01863(16) 0.01232(9) 0.01151(7) 0.00481(9) 0.00094(8) 0.00002(6)
C3 0.01904(17) 0.01199(9) 0.01563(9) 0.00448(9) 0.00002(9) 0.00158(7)
C4 0.01472(15) 0.01220(9) 0.01336(8) 0.00062(8) -0.00199(8) 0.00395(7)
C5 0.01623(15) 0.01319(9) 0.00905(6) 0.00115(8) -0.00112(7) 0.00253(6)
C6 0.01385(13) 0.01072(8) 0.00758(6) 0.00136(7) -0.00026(6) 0.00080(5)
C7 0.00990(12) 0.01171(8) 0.00796(6) -0.00034(7) 0.00072(6) 0.00117(5)
C8 0.01100(12) 0.01033(8) 0.00791(6) -0.00001(7) 0.00103(6) 0.00126(5)
C9 0.00982(12) 0.01225(8) 0.00955(6) -0.00027(7) 0.00064(7) 0.00127(6)
C71 0.01310(15) 0.01928(12) 0.01342(8) -0.00343(9) 0.00242(8) 0.00311(8)
N1 0.01013(10) 0.01062(7) 0.00749(5) 0.00051(6) 0.00016(5) 0.00122(4)
N2 0.00980(11) 0.01210(7) 0.00801(5) 0.00066(6) -0.00010(6) 0.00113(5)
N6 0.02576(17) 0.01344(9) 0.00945(6) 0.00616(9) 0.00145(8) -0.00024(6)
N8 0.01636(13) 0.01127(7) 0.00966(6) 0.00000(7) 0.00275(7) 0.00214(5)
O82 0.02186(16) 0.02566(12) 0.01405(7) 0.00576(10) 0.00244(8) 0.01012(7)
O81 0.02078(15) 0.01845(10) 0.01657(8) -0.00673(9) 0.00515(8) 0.00283(7)
C1A 0.00796(11) 0.01021(8) 0.00984(6) 0.00041(6) 0.00001(6) -0.00076(5)
C2A 0.01090(13) 0.01214(9) 0.01269(7) 0.00130(7) 0.00082(7) -0.00250(6)
C3A 0.01068(14) 0.01440(10) 0.01543(8) 0.00235(8) 0.00229(8) -0.00197(7)
C4A 0.00855(13) 0.01508(10) 0.01327(8) 0.00126(8) 0.00126(7) 0.00073(7)
C5A 0.00826(12) 0.01478(9) 0.01068(7) -0.00006(7) 0.00015(7) -0.00065(6)
C7A 0.00974(12) 0.00988(8) 0.01009(6) -0.00069(7) -0.00009(6) 0.00126(5)
C8A 0.00840(11) 0.00992(8) 0.01022(6) 0.00008(6) -0.00008(6) 0.00067(5)
C9A 0.00900(12) 0.01140(8) 0.01006(6) 0.00022(7) 0.00017(6) 0.00179(6)
C6A 0.00817(12) 0.01168(8) 0.00985(6) 0.00013(7) 0.00032(6) -0.00118(5)
C71A 0.01460(15) 0.01460(10) 0.01484(8) -0.00188(9) 0.00238(9) 0.00407(7)
N1A 0.00829(10) 0.00982(7) 0.00951(5) -0.00013(6) -0.00032(6) 0.00075(5)
N2A 0.01000(11) 0.01023(7) 0.01024(6) 0.00004(6) -0.00104(6) 0.00140(5)
N6A 0.01119(13) 0.01865(11) 0.01682(8) 0.00190(8) 0.00024(8) -0.00768(8)
N8A 0.00858(11) 0.01109(7) 0.01355(7) 0.00056(6) 0.00067(6) 0.00064(5)
O82A 0.00970(13) 0.02022(10) 0.02001(9) 0.00053(8) -0.00212(8) 0.00430(7)
O81A 0.01075(12) 0.01927(10) 0.02142(9) 0.00178(8) 0.00433(8) 0.00764(7)
H5 0.031(8) 0.041(6) 0.034(5) 0.013(5) -0.011(4) -0.008(4)
H4 0.049(8) 0.034(5) 0.018(4) 0.010(5) -0.007(4) 0.007(4)
H3 0.038(8) 0.044(6) 0.032(5) 0.019(5) -0.000(5) 0.003(4)
H2 0.034(8) 0.046(6) 0.026(5) 0.019(5) -0.005(4) -0.004(4)
H5A 0.037(8) 0.031(5) 0.038(5) -0.011(4) 0.011(5) -0.009(4)
H4A 0.023(7) 0.032(5) 0.036(5) -0.016(4) 0.001(4) 0.001(4)
H3A 0.040(8) 0.036(5) 0.027(4) 0.001(5) 0.014(4) -0.009(4)
H2A 0.035(7) 0.028(5) 0.021(4) 0.008(4) 0.007(4) -0.007(3)
H9 0.044(8) 0.039(5) 0.021(4) -0.005(5) 0.009(4) 0.012(4)
H71a 0.037(8) 0.068(7) 0.031(5) -0.019(6) 0.006(5) -0.002(5)
H71b 0.038(8) 0.030(5) 0.056(6) -0.006(5) 0.021(5) 0.008(5)
H71c 0.037(9) 0.052(6) 0.046(6) -0.013(6) 0.001(5) 0.015(5)
H6a 0.064(9) 0.031(5) 0.034(5) -0.022(5) 0.029(5) -0.013(4)
H6b 0.062(9) 0.031(5) 0.025(5) 0.012(5) -0.004(5) -0.003(4)
H9A 0.010(6) 0.033(5) 0.026(4) -0.002(4) -0.008(4) 0.008(4)
H71d 0.046(9) 0.044(6) 0.034(5) -0.019(5) 0.013(5) -0.004(4)
H71e 0.086(11) 0.026(5) 0.051(6) 0.008(6) 0.045(6) 0.011(4)
H71f 0.038(9) 0.078(8) 0.055(7) -0.005(7) 0.015(6) 0.037(6)
H6Aa 0.162(14) 0.014(4) 0.009(3) 0.030(6) -0.010(5) 0.005(3)
H6Ab 0.018(6) 0.031(5) 0.050(5) -0.006(4) 0.002(4) -0.025(4)

loop_
_atom_type_symbol
_atom_type_description
_atom_type_scat_dispersion_real
_atom_type_scat_dispersion_imag
_atom_type_scat_source
_atom_type_scat_dispersion_source
C C 0.00347 0.00161 'Clementi & Roetti, C., At. Data Nucl. Data Tables 1974, 14, (177-478); Clementi & Raimondi, J. Chem. Phys., 1963, 38, (2686-2689)' 'Henke, Gullikson and Davis, At. Data and Nucl. Data Tables, 1993, 54, 2'
H H 0.00000 0.00000 'Clementi & Roetti, C., At. Data Nucl. Data Tables 1974, 14, (177-478); Clementi & Raimondi, J. Chem. Phys., 1963, 38, (2686-2689)' 'Henke, Gullikson and Davis, At. Data and Nucl. Data Tables, 1993, 54, 2'
N N 0.00653 0.00323 'Clementi & Roetti, C., At. Data Nucl. Data Tables 1974, 14, (177-478); Clementi & Raimondi, J. Chem. Phys., 1963, 38, (2686-2689)' 'Henke, Gullikson and Davis, At. Data and Nucl. Data Tables, 1993, 54, 2'
O O 0.01158 0.00611 'Clementi & Roetti, C., At. Data Nucl. Data Tables 1974, 14, (177-478); Clementi & Raimondi, J. Chem. Phys., 1963, 38, (2686-2689)' 'Henke, Gullikson and Davis, At. Data and Nucl. Data Tables, 1993, 54, 2'

loop_
_geom_angle_atom_site_label_1
_geom_angle_atom_site_label_2
_geom_angle_atom_site_label_3
_geom_angle
_geom_angle_site_symmetry_1
_geom_angle_site_symmetry_3
_geom_angle_publ_flag
C6 C1 C2 121.58(2) . . ?
N1 C1 C2 118.95(2) . . ?
N1 C1 C6 119.44(2) . . ?
C3 C2 C1 120.74(2) . . ?
H2 C2 C1 117.9(5) . . ?
H2 C2 C3 121.4(5) . . ?
C4 C3 C2 118.48(3) . . ?
H3 C3 C2 119.9(4) . . ?
H3 C3 C4 121.6(4) . . ?
C5 C4 C3 121.02(3) . . ?
H4 C4 C3 118.4(4) . . ?
H4 C4 C5 120.6(4) . . ?
C6 C5 C4 121.28(2) . . ?
H5 C5 C4 121.8(5) . . ?
H5 C5 C6 116.8(5) . . ?
C5 C6 C1 116.89(3) . . ?
N6 C6 C1 122.01(2) . . ?
N6 C6 C5 121.00(2) . . ?
N1 C7 C71 122.52(2) . . ?
N2 C7 C71 125.92(3) . . ?
N2 C7 N1 111.51(3) . . ?
N2 C8 C9 112.43(2) . . ?
N8 C8 C9 125.93(3) . . ?
N8 C8 N2 121.62(3) . . ?
N1 C9 C8 104.22(3) . . ?
H9 C9 C8 131.6(4) . . ?
H9 C9 N1 124.1(4) . . ?
H71a C71 C7 110.6(5) . . ?
H71b C71 C7 110.4(5) . . ?
H71b C71 H71a 107.9(7) . . ?
H71c C71 C7 109.8(5) . . ?
H71c C71 H71a 108.5(8) . . ?
H71c C71 H71b 109.6(8) . . ?
C7 N1 C1 125.61(2) . . ?
C9 N1 C1 126.72(3) . . ?
C9 N1 C7 107.49(2) . . ?
C8 N2 C7 104.36(3) . . ?
H6a N6 C6 118.2(5) . . ?
H6b N6 C6 114.5(5) . . ?
H6b N6 H6a 119.1(7) . . ?
O82 N8 C8 118.27(3) . . ?
O81 N8 C8 117.89(3) . . ?
O81 N8 O82 123.83(3) . . ?
C6A C1A C2A 122.19(3) . . ?
N1A C1A C2A 118.62(2) . . ?
N1A C1A C6A 119.11(2) . . ?
C3A C2A C1A 120.06(3) . . ?
H2A C2A C1A 118.8(5) . . ?
H2A C2A C3A 121.1(5) . . ?
C4A C3A C2A 118.80(3) . . ?
H3A C3A C2A 121.2(5) . . ?
H3A C3A C4A 119.9(5) . . ?
C5A C4A C3A 121.07(3) . . ?
H4A C4A C3A 120.4(4) . . ?
H4A C4A C5A 118.6(4) . . ?
C6A C5A C4A 121.08(3) . . ?
H5A C5A C4A 120.9(5) . . ?
H5A C5A C6A 118.0(5) . . ?
N1A C7A C71A 123.29(3) . . ?
N2A C7A C71A 125.48(3) . . ?
N2A C7A N1A 111.20(2) . . ?
N2A C8A C9A 112.49(3) . . ?
N8A C8A C9A 127.02(2) . . ?
N8A C8A N2A 120.48(3) . . ?
N1A C9A C8A 103.80(2) . . ?
H9A C9A C8A 134.8(5) . . ?
H9A C9A N1A 121.4(5) . . ?
C5A C6A C1A 116.76(2) . . ?
N6A C6A C1A 122.02(3) . . ?
N6A C6A C5A 121.18(3) . . ?
H71d C71A C7A 112.0(4) . . ?
H71e C71A C7A 109.9(5) . . ?
H71e C71A H71d 107.2(9) . . ?
H71f C71A C7A 107.7(5) . . ?
H71f C71A H71d 109.0(8) . . ?
H71f C71A H71e 111.1(8) . . ?
C7A N1A C1A 125.32(2) . . ?
C9A N1A C1A 126.75(2) . . ?
C9A N1A C7A 107.93(3) . . ?
C8A N2A C7A 104.59(2) . . ?
H6Aa N6A C6A 117.3(5) . . ?
H6Ab N6A C6A 115.3(5) . . ?
H6Ab N6A H6Aa 113.7(7) . . ?
O82A N8A C8A 118.57(3) . . ?
O81A N8A C8A 117.32(3) . . ?
O81A N8A O82A 124.11(3) . . ?

loop_
_geom_bond_atom_site_label_1
_geom_bond_atom_site_label_2
_geom_bond_distance
_geom_bond_site_symmetry_2
_geom_bond_publ_flag
C1 C2 1.4006(4) . ?
C1 C6 1.4089(4) . ?
C1 N1 1.4431(3) . ?
C2 C3 1.3958(4) . ?
C2 H2 1.056(8) . ?
C3 C4 1.3995(5) . ?
C3 H3 1.060(9) . ?
C4 C5 1.3951(5) . ?
C4 H4 1.076(8) . ?
C5 C6 1.4168(4) . ?
C5 H5 1.085(9) . ?
C6 N6 1.3789(4) . ?
C7 C71 1.4835(5) . ?
C7 N1 1.3839(5) . ?
C7 N2 1.3223(3) . ?
C8 C9 1.3772(4) . ?
C8 N2 1.3687(4) . ?
C8 N8 1.4299(3) . ?
C9 N1 1.3718(4) . ?
C9 H9 1.017(11) . ?
C71 H71a 1.066(9) . ?
C71 H71b 1.089(9) . ?
C71 H71c 1.050(12) . ?
N6 H6a 0.957(9) . ?
N6 H6b 0.968(8) . ?
N8 O82 1.2323(4) . ?
N8 O81 1.2304(5) . ?
C1A C2A 1.3977(4) . ?
C1A C6A 1.4090(4) . ?
C1A N1A 1.4387(4) . ?
C2A C3A 1.3921(5) . ?
C2A H2A 1.063(9) . ?
C3A C4A 1.4024(5) . ?
C3A H3A 1.081(9) . ?
C4A C5A 1.3920(4) . ?
C4A H4A 1.041(10) . ?
C5A C6A 1.4140(5) . ?
C5A H5A 1.061(9) . ?
C7A C71A 1.4875(4) . ?
C7A N1A 1.3819(4) . ?
C7A N2A 1.3224(5) . ?
C8A C9A 1.3802(5) . ?
C8A N2A 1.3670(3) . ?
C8A N8A 1.4329(5) . ?
C9A N1A 1.3733(4) . ?
C9A H9A 1.047(8) . ?
C6A N6A 1.3815(4) . ?
C71A H71d 1.072(10) . ?
C71A H71e 1.053(10) . ?
C71A H71f 1.062(12) . ?
N6A H6Aa 0.886(13) . ?
N6A H6Ab 1.007(9) . ?
N8A O82A 1.2246(4) . ?
N8A O81A 1.2395(3) . ?
